data_4316171
loop_
_publ_author_name
'Thi Le Anh Nguyen'
'Rezan Demir-Cakan'
'Thomas Devic'
'Mathieu Morcrette'
'Tim Ahnfeldt'
'Pascale Auban-Senzier'
'Norbert Stock'
'Anne-Marie Goncalves'
'Yaroslav Filinchuk'
'Jean-Marie Tarascon'
'G\'erard F\'erey'

_publ_section_title
;
 3-D Coordination Polymers Based on the Tetrathiafulvalenetetracarboxylate
 (TTF-TC) Derivative: Synthesis, Characterization, and Oxidation Issues
;
_journal_name_full 'Inorganic Chemistry'
_journal_page_first 7135
_journal_page_last 7143
_journal_paper_doi 10.1021/ic100950n
_journal_volume 49
_journal_year 2010
_chemical_formula_moiety C10H2KO8S4
_chemical_formula_sum 'C10 H2 K O8 S4'
_chemical_formula_weight 417.46
_chemical_name_common K(TTF-TC+)H2
_chemical_name_systematic
;
potassium(tetrathiafulvalenedicarboxylic)dicarboxylate
;
_space_group_IT_number 2
_symmetry_cell_setting triclinic
_symmetry_space_group_name_Hall '-P 1'
_symmetry_space_group_name_H-M 'P -1'
_atom_sites_solution_hydrogens fourier
_atom_sites_solution_primary direct
_atom_sites_solution_secondary difmap
_audit_creation_method SHELXL-97
_cell_angle_alpha 89.659(3)
_cell_angle_beta 86.035(3)
_cell_angle_gamma 86.061(3)
_cell_formula_units_Z 1
_cell_length_a 5.1094(7)
_cell_length_b 6.0771(9)
_cell_length_c 11.0989(17)
_cell_measurement_reflns_used 1063
_cell_measurement_temperature 293(2)
_cell_measurement_theta_max 29.56
_cell_measurement_theta_min 1.84
_cell_volume 342.99(9)
_computing_cell_refinement SAINT
_computing_data_collection SAINT
_computing_data_reduction SAINT
_computing_structure_refinement 'SHELXL-97 (Sheldrick, 1997)'
_computing_structure_solution 'SHELXS-97 (Sheldrick, 1997)'
_diffrn_ambient_temperature 293(2)
_diffrn_measured_fraction_theta_full 0.969
_diffrn_measured_fraction_theta_max 0.969
_diffrn_measurement_device_type 'CCD area detector'
_diffrn_measurement_method 'phi and omega scans'
_diffrn_radiation_monochromator graphite
_diffrn_radiation_source 'fine-focus sealed tube'
_diffrn_radiation_type MoK\a
_diffrn_radiation_wavelength 0.71073
_diffrn_reflns_av_R_equivalents 0.0184
_diffrn_reflns_av_sigmaI/netI 0.0398
_diffrn_reflns_limit_h_max 7
_diffrn_reflns_limit_h_min -5
_diffrn_reflns_limit_k_max 8
_diffrn_reflns_limit_k_min -8
_diffrn_reflns_limit_l_max 12
_diffrn_reflns_limit_l_min -15
_diffrn_reflns_number 2593
_diffrn_reflns_theta_full 29.56
_diffrn_reflns_theta_max 29.56
_diffrn_reflns_theta_min 1.84
_exptl_absorpt_coefficient_mu 1.036
_exptl_absorpt_correction_T_max 0.9696
_exptl_absorpt_correction_T_min 0.7463
_exptl_absorpt_correction_type multi-scan
_exptl_absorpt_process_details SADABS
_exptl_crystal_colour black
_exptl_crystal_density_diffrn 2.021
_exptl_crystal_density_method 'not measured'
_exptl_crystal_description platelet
_exptl_crystal_F_000 209
_exptl_crystal_size_max 0.30
_exptl_crystal_size_mid 0.15
_exptl_crystal_size_min 0.03
_refine_diff_density_max 0.638
_refine_diff_density_min -0.385
_refine_diff_density_rms 0.111
_refine_ls_extinction_method none
_refine_ls_goodness_of_fit_ref 1.108
_refine_ls_hydrogen_treatment refxyz
_refine_ls_matrix_type full
_refine_ls_number_parameters 109
_refine_ls_number_reflns 1862
_refine_ls_number_restraints 0
_refine_ls_restrained_S_all 1.108
_refine_ls_R_factor_all 0.0602
_refine_ls_R_factor_gt 0.0422
_refine_ls_shift/su_max 0.000
_refine_ls_shift/su_mean 0.000
_refine_ls_structure_factor_coef Fsqd
_refine_ls_weighting_details 'calc w=1/[\s^2^(Fo^2^)+(0.0609P)^2^+0.1068P] where P=(Fo^2^+2Fc^2^)/3'
_refine_ls_weighting_scheme calc
_refine_ls_wR_factor_gt 0.1081
_refine_ls_wR_factor_ref 0.1189
_reflns_number_gt 1426
_reflns_number_total 1862
_reflns_threshold_expression >2sigma(I)
_cod_data_source_file ic100950n_si_001_5.cif
_cod_data_source_block MIL135K
_cod_database_code 4316171

loop_
_symmetry_equiv_pos_as_xyz
'x, y, z'
'-x, -y, -z'

loop_
_atom_site_label
_atom_site_type_symbol
_atom_site_fract_x
_atom_site_fract_y
_atom_site_fract_z
_atom_site_U_iso_or_equiv
_atom_site_adp_type
_atom_site_occupancy
_atom_site_symmetry_multiplicity
_atom_site_calc_flag
_atom_site_refinement_flags
_atom_site_disorder_assembly
_atom_site_disorder_group
K1 K 0.5000 0.0000 0.5000 0.0407(3) Uani 1 2 d S . .
S1 S -0.35056(13) 0.31282(11) 0.84041(6) 0.02947(19) Uani 1 1 d . . .
S2 S -0.20654(13) 0.72840(10) 0.94122(6) 0.02708(18) Uani 1 1 d . . .
C1 C -0.0976(5) 0.4417(4) 0.7636(2) 0.0267(5) Uani 1 1 d . . .
C2 C -0.0284(5) 0.6333(4) 0.8111(2) 0.0252(5) Uani 1 1 d . . .
C3 C -0.4039(5) 0.5085(4) 0.9524(2) 0.0246(5) Uani 1 1 d . . .
C4 C 0.0086(6) 0.3188(5) 0.6502(3) 0.0353(6) Uani 1 1 d . . .
O1 O 0.2158(5) 0.3836(4) 0.5933(2) 0.0467(6) Uani 1 1 d . . .
O2 O -0.1105(5) 0.1618(4) 0.6210(2) 0.0514(6) Uani 1 1 d . . .
C5 C 0.1862(5) 0.7838(5) 0.7714(3) 0.0320(6) Uani 1 1 d . . .
O3 O 0.3391(4) 0.7250(4) 0.6787(2) 0.0437(5) Uani 1 1 d . . .
H3 H 0.299(8) 0.559(8) 0.640(4) 0.066 Uiso 1 1 d . . .
O4 O 0.2031(5) 0.9471(4) 0.8326(2) 0.0464(6) Uani 1 1 d . . .

loop_
_atom_site_aniso_label
_atom_site_aniso_U_11
_atom_site_aniso_U_22
_atom_site_aniso_U_33
_atom_site_aniso_U_23
_atom_site_aniso_U_13
_atom_site_aniso_U_12
K1 0.0548(6) 0.0333(5) 0.0344(5) -0.0029(4) 0.0049(4) -0.0133(4)
S1 0.0288(4) 0.0268(3) 0.0330(4) -0.0047(3) 0.0028(3) -0.0078(3)
S2 0.0269(3) 0.0245(3) 0.0297(3) -0.0032(2) 0.0030(2) -0.0055(2)
C1 0.0235(12) 0.0298(13) 0.0263(12) -0.0001(10) 0.0016(10) -0.0027(10)
C2 0.0229(12) 0.0296(13) 0.0229(12) 0.0012(9) -0.0001(9) -0.0016(10)
C3 0.0221(12) 0.0231(12) 0.0288(13) 0.0006(9) 0.0003(9) -0.0049(9)
C4 0.0365(15) 0.0375(16) 0.0310(14) -0.0067(12) -0.0010(11) 0.0028(12)
O1 0.0467(13) 0.0520(14) 0.0390(13) -0.0075(10) 0.0140(10) -0.0018(11)
O2 0.0593(15) 0.0500(14) 0.0455(14) -0.0196(11) -0.0022(11) -0.0078(11)
C5 0.0276(13) 0.0339(15) 0.0348(15) 0.0078(11) -0.0008(11) -0.0053(11)
O3 0.0410(12) 0.0441(13) 0.0441(13) 0.0060(10) 0.0144(10) -0.0076(10)
O4 0.0446(13) 0.0407(13) 0.0556(15) -0.0043(11) 0.0017(11) -0.0194(10)

loop_
_atom_type_symbol
_atom_type_description
_atom_type_scat_dispersion_real
_atom_type_scat_dispersion_imag
_atom_type_scat_source
C C 0.0033 0.0016 'International Tables Vol C Tables 4.2.6.8 and 6.1.1.4'
H H 0.0000 0.0000 'International Tables Vol C Tables 4.2.6.8 and 6.1.1.4'
O O 0.0106 0.0060 'International Tables Vol C Tables 4.2.6.8 and 6.1.1.4'
S S 0.1246 0.1234 'International Tables Vol C Tables 4.2.6.8 and 6.1.1.4'
K K 0.2009 0.2494 'International Tables Vol C Tables 4.2.6.8 and 6.1.1.4'

loop_
_geom_angle_atom_site_label_1
_geom_angle_atom_site_label_2
_geom_angle_atom_site_label_3
_geom_angle
_geom_angle_site_symmetry_1
_geom_angle_site_symmetry_3
_geom_angle_publ_flag
O3 K1 O3 180.0 2_666 1_545 ?
O3 K1 O2 84.51(8) 2_666 1_655 ?
O3 K1 O2 95.49(8) 1_545 1_655 ?
O3 K1 O2 95.49(8) 2_666 2_556 ?
O3 K1 O2 84.51(8) 1_545 2_556 ?
O2 K1 O2 180.0 1_655 2_556 ?
O3 K1 O1 96.41(7) 2_666 2_656 ?
O3 K1 O1 83.59(7) 1_545 2_656 ?
O2 K1 O1 97.84(7) 1_655 2_656 ?
O2 K1 O1 82.16(7) 2_556 2_656 ?
O3 K1 O1 83.59(7) 2_666 . ?
O3 K1 O1 96.41(7) 1_545 . ?
O2 K1 O1 82.16(7) 1_655 . ?
O2 K1 O1 97.84(7) 2_556 . ?
O1 K1 O1 180.0 2_656 . ?
O3 K1 O2 68.40(7) 2_666 2_656 ?
O3 K1 O2 111.60(7) 1_545 2_656 ?
O2 K1 O2 67.01(7) 1_655 2_656 ?
O2 K1 O2 112.99(7) 2_556 2_656 ?
O1 K1 O2 40.53(7) 2_656 2_656 ?
O1 K1 O2 139.47(7) . 2_656 ?
O3 K1 O2 111.60(7) 2_666 . ?
O3 K1 O2 68.40(7) 1_545 . ?
O2 K1 O2 112.99(7) 1_655 . ?
O2 K1 O2 67.01(7) 2_556 . ?
O1 K1 O2 139.47(7) 2_656 . ?
O1 K1 O2 40.53(7) . . ?
O2 K1 O2 180.0 2_656 . ?
O3 K1 C4 78.25(7) 2_666 2_656 ?
O3 K1 C4 101.75(7) 1_545 2_656 ?
O2 K1 C4 85.45(7) 1_655 2_656 ?
O2 K1 C4 94.55(7) 2_556 2_656 ?
O1 K1 C4 21.11(7) 2_656 2_656 ?
O1 K1 C4 158.89(7) . 2_656 ?
O2 K1 C4 20.71(6) 2_656 2_656 ?
O2 K1 C4 159.29(6) . 2_656 ?
O3 K1 C4 101.75(7) 2_666 . ?
O3 K1 C4 78.25(7) 1_545 . ?
O2 K1 C4 94.55(7) 1_655 . ?
O2 K1 C4 85.45(7) 2_556 . ?
O1 K1 C4 158.89(7) 2_656 . ?
O1 K1 C4 21.11(7) . . ?
O2 K1 C4 159.29(6) 2_656 . ?
O2 K1 C4 20.71(6) . . ?
C4 K1 C4 180.0 2_656 . ?
C3 S1 C1 95.06(12) . . ?
C3 S2 C2 94.76(12) . . ?
C2 C1 C4 130.5(3) . . ?
C2 C1 S1 117.0(2) . . ?
C4 C1 S1 112.6(2) . . ?
C1 C2 C5 131.3(2) . . ?
C1 C2 S2 116.9(2) . . ?
C5 C2 S2 111.80(19) . . ?
C3 C3 S1 122.2(3) 2_467 . ?
C3 C3 S2 121.5(3) 2_467 . ?
S1 C3 S2 116.29(15) . . ?
O2 C4 O1 124.9(3) . . ?
O2 C4 C1 116.8(3) . . ?
O1 C4 C1 118.3(3) . . ?
O2 C4 K1 78.89(18) . . ?
O1 C4 K1 52.66(15) . . ?
C1 C4 K1 149.36(18) . . ?
C4 O1 K1 106.23(19) . . ?
C4 O1 H3 113.0(19) . . ?
K1 O1 H3 130.0(19) . . ?
C4 O2 K1 149.6(2) . 1_455 ?
C4 O2 K1 80.40(19) . . ?
K1 O2 K1 112.99(7) 1_455 . ?
O4 C5 O3 125.6(3) . . ?
O4 C5 C2 116.8(3) . . ?
O3 C5 C2 117.5(3) . . ?
C5 O3 K1 124.77(19) . 1_565 ?
C5 O3 H3 114(2) . . ?
K1 O3 H3 110(2) 1_565 . ?

loop_
_geom_bond_atom_site_label_1
_geom_bond_atom_site_label_2
_geom_bond_distance
_geom_bond_site_symmetry_2
_geom_bond_publ_flag
K1 O3 2.707(2) 2_666 ?
K1 O3 2.707(2) 1_545 ?
K1 O2 2.717(2) 1_655 ?
K1 O2 2.717(2) 2_556 ?
K1 O1 2.823(2) 2_656 ?
K1 O1 2.823(2) . ?
K1 O2 3.394(3) 2_656 ?
K1 O2 3.394(3) . ?
K1 C4 3.410(3) 2_656 ?
K1 C4 3.410(3) . ?
S1 C3 1.720(3) . ?
S1 C1 1.729(3) . ?
S2 C3 1.728(3) . ?
S2 C2 1.734(3) . ?
C1 C2 1.360(4) . ?
C1 C4 1.516(4) . ?
C2 C5 1.516(4) . ?
C3 C3 1.401(5) 2_467 ?
C4 O2 1.223(4) . ?
C4 O1 1.279(4) . ?
O1 H3 1.30(5) . ?
O2 K1 2.717(2) 1_455 ?
C5 O4 1.217(4) . ?
C5 O3 1.285(4) . ?
O3 K1 2.707(2) 1_565 ?
O3 H3 1.14(5) . ?
